data_7150438
loop_
_publ_author_name
'Ahmed, Omar'
'Hitchcock, Peter B.'
'Young, Douglas W.'

_publ_section_title
;
 Investigation of a route to ibotenic acid analogues via a reduced
 pyroglutamate template.
;
_journal_issue 8
_journal_name_full 'Organic &amp; biomolecular chemistry'
_journal_page_first 1596
_journal_page_last 1603
_journal_paper_doi 10.1039/b600195e
_journal_volume 4
_journal_year 2006
_chemical_absolute_configuration syn
_chemical_compound_source 'synthesis as described'
_chemical_formula_moiety 'C28 H39 N O6 Si'
_chemical_formula_structural 'C28 H39 N O6 Si'
_chemical_formula_sum 'C28 H39 N O6 Si'
_chemical_formula_weight 513.69
_chemical_name_systematic
;
?
;
_space_group_IT_number 4
_symmetry_cell_setting monoclinic
_symmetry_Int_Tables_number 4
_symmetry_space_group_name_Hall 'P 2yb'
_symmetry_space_group_name_H-M 'P 1 21 1'
_atom_sites_solution_hydrogens geom
_atom_sites_solution_primary direct
_atom_sites_solution_secondary difmap
_audit_conform_dict_location ftp://ftp.iucr.org/cifdics/cif_core.dic
_audit_conform_dict_name cif_core.dic
_audit_conform_dict_version 2.1
_audit_creation_date 2000-10-27T14:56:38-00:00
_audit_creation_method 'WinGX routine CIF_UPDATE'
_cell_angle_alpha 90
_cell_angle_beta 102.434(3)
_cell_angle_gamma 90
_cell_formula_units_Z 2
_cell_length_a 7.6412(4)
_cell_length_b 11.8424(9)
_cell_length_c 15.8245(7)
_cell_measurement_reflns_used 4220
_cell_measurement_temperature 173(2)
_cell_measurement_theta_max 25.028
_cell_measurement_theta_min 3.705
_cell_measurement_wavelength 0.71073
_cell_volume 1398.37(14)
_computing_cell_refinement 'HKL Scalepack (Otwinowski & Minor 1997)'
_computing_data_reduction 'HKL Denzo and Scalepack (Otwinowski & Minor 1997)'
_computing_molecular_graphics 'Ortep-3 for Windows (Farrugia, 1997)'
_computing_publication_material 'WinGX publication routines (Farrugia, 1999)'
_computing_structure_refinement 'SHELXL-97 (Sheldrick, 1997)'
_computing_structure_solution 'SHELXS-97 (Sheldrick, 1997)'
_diffrn_ambient_temperature 173(2)
_diffrn_measured_fraction_theta_full 0.992
_diffrn_measured_fraction_theta_max 0.992
_diffrn_measurement_device KappaCCD
_diffrn_measurement_method CCD
_diffrn_radiation_monochromator graphite
_diffrn_radiation_probe x-ray
_diffrn_radiation_type MoK\a
_diffrn_radiation_wavelength 0.71073
_diffrn_reflns_av_R_equivalents 0.0442
_diffrn_reflns_av_unetI/netI 0.0637
_diffrn_reflns_limit_h_max 9
_diffrn_reflns_limit_h_min -9
_diffrn_reflns_limit_k_max 14
_diffrn_reflns_limit_k_min -9
_diffrn_reflns_limit_l_max 18
_diffrn_reflns_limit_l_min -17
_diffrn_reflns_number 6757
_diffrn_reflns_theta_full 25.03
_diffrn_reflns_theta_max 25.03
_diffrn_reflns_theta_min 3.78
_exptl_absorpt_coefficient_mu 0.125
_exptl_absorpt_correction_type none
_exptl_crystal_colour colourless
_exptl_crystal_density_diffrn 1.22
_exptl_crystal_density_method 'not measured'
_exptl_crystal_description prism
_exptl_crystal_F_000 552
_exptl_crystal_size_max 0.3
_exptl_crystal_size_mid 0.3
_exptl_crystal_size_min 0.1
_refine_diff_density_max 0.175
_refine_diff_density_min -0.22
_refine_diff_density_rms 0.042
_refine_ls_abs_structure_details 'Flack H D (1983), Acta Cryst. A39, 876-881'
_refine_ls_abs_structure_Flack -0.11(14)
_refine_ls_extinction_method none
_refine_ls_goodness_of_fit_ref 1.032
_refine_ls_hydrogen_treatment constr
_refine_ls_matrix_type full
_refine_ls_number_parameters 337
_refine_ls_number_reflns 3805
_refine_ls_number_restraints 1
_refine_ls_restrained_S_all 1.032
_refine_ls_R_factor_all 0.0509
_refine_ls_R_factor_gt 0.0417
_refine_ls_shift/su_max 0.001
_refine_ls_shift/su_mean 0
_refine_ls_structure_factor_coef Fsqd
_refine_ls_weighting_details 'calc w=1/[\s^2^(Fo^2^)+(0.0308P)^2^+0.3855P] where P=(Fo^2^+2Fc^2^)/3'
_refine_ls_weighting_scheme calc
_refine_ls_wR_factor_gt 0.0889
_refine_ls_wR_factor_ref 0.0945
_reflns_number_gt 3372
_reflns_number_total 3805
_reflns_threshold_expression >2sigma(I)
_cod_data_source_file b600195e.txt
_cod_data_source_block oct3700
_cod_original_sg_symbol_H-M P2(1)
_cod_database_code 7150438

loop_
_symmetry_equiv_pos_as_xyz
'x, y, z'
'-x, y+1/2, -z'

loop_
_atom_site_label
_atom_site_type_symbol
_atom_site_fract_x
_atom_site_fract_y
_atom_site_fract_z
_atom_site_U_iso_or_equiv
_atom_site_adp_type
_atom_site_occupancy
_atom_site_symmetry_multiplicity
_atom_site_calc_flag
_atom_site_refinement_flags
_atom_site_disorder_assembly
_atom_site_disorder_group
Si Si 0.53002(9) 0.28615(7) 0.83925(5) 0.02261(19) Uani 1 1 d . . .
O1 O 0.4756(3) 0.6993(2) 0.76420(13) 0.0366(6) Uani 1 1 d . . .
O2 O 0.3845(3) 0.6296(2) 0.59228(13) 0.0386(6) Uani 1 1 d . . .
O3 O 0.5955(2) 0.5128(2) 0.55933(11) 0.0292(5) Uani 1 1 d . . .
O4 O 0.6493(2) 0.38900(18) 0.80946(11) 0.0236(5) Uani 1 1 d . B .
O6 O 0.9435(3) 0.7240(2) 0.70912(17) 0.0518(7) Uani 1 1 d . . .
N N 0.6295(3) 0.5731(2) 0.69482(14) 0.0226(5) Uani 1 1 d . . .
C1 C 0.6065(4) 0.6418(3) 0.76269(17) 0.0247(7) Uani 1 1 d . . .
C2 C 0.7920(3) 0.5023(3) 0.71869(17) 0.0230(6) Uani 1 1 d . B .
H2 H 0.8552 0.5 0.6695 0.028 Uiso 1 1 calc R . .
C3 C 0.9074(3) 0.5662(3) 0.79532(17) 0.0247(7) Uani 1 1 d . . .
H3 H 0.9724 0.5113 0.839 0.03 Uiso 1 1 calc R A 1
C4 C 0.7713(4) 0.6321(3) 0.83349(18) 0.0273(7) Uani 1 1 d . B .
H4A H 0.744 0.5916 0.8838 0.033 Uiso 1 1 calc R . .
H4B H 0.8184 0.708 0.8525 0.033 Uiso 1 1 calc R . .
C5 C 0.5211(4) 0.5770(3) 0.61197(18) 0.0269(7) Uani 1 1 d . . .
C6 C 0.5217(4) 0.5131(3) 0.46449(17) 0.0311(7) Uani 1 1 d . . .
C7 C 0.6567(5) 0.4387(4) 0.4328(2) 0.0447(10) Uani 1 1 d . . .
H7A H 0.6526 0.3622 0.4559 0.067 Uiso 1 1 calc R . .
H7B H 0.7773 0.47 0.4525 0.067 Uiso 1 1 calc R . .
H7C H 0.6271 0.436 0.3694 0.067 Uiso 1 1 calc R . .
C8 C 0.5224(5) 0.6317(3) 0.4306(2) 0.0430(9) Uani 1 1 d . . .
H8A H 0.6445 0.6621 0.4454 0.065 Uiso 1 1 calc R . .
H8B H 0.443 0.679 0.4567 0.065 Uiso 1 1 calc R . .
H8C H 0.4802 0.6313 0.3676 0.065 Uiso 1 1 calc R . .
C9 C 0.3370(4) 0.4592(4) 0.4449(2) 0.0448(9) Uani 1 1 d . . .
H9A H 0.3451 0.3823 0.4684 0.067 Uiso 1 1 calc R . .
H9B H 0.2913 0.4565 0.3821 0.067 Uiso 1 1 calc R . .
H9C H 0.2555 0.504 0.4715 0.067 Uiso 1 1 calc R . .
C10 C 0.7438(4) 0.3834(3) 0.74065(17) 0.0247(7) Uani 1 1 d . . .
H10A H 0.6676 0.3474 0.6892 0.03 Uiso 1 1 calc R B .
H10B H 0.8539 0.3377 0.7588 0.03 Uiso 1 1 calc R . .
C11 C 0.4757(4) 0.3394(3) 0.94263(17) 0.0278(7) Uani 1 1 d . . .
C12 C 0.6464(5) 0.3671(4) 1.0106(2) 0.0519(11) Uani 1 1 d . . .
H12A H 0.7181 0.4223 0.9866 0.078 Uiso 1 1 calc R . .
H12B H 0.7165 0.298 1.0262 0.078 Uiso 1 1 calc R . .
H12C H 0.6134 0.3987 1.0622 0.078 Uiso 1 1 calc R . .
C13 C 0.3660(5) 0.4480(3) 0.9233(2) 0.0439(9) Uani 1 1 d . . .
H13A H 0.4357 0.5047 0.8995 0.066 Uiso 1 1 calc R . .
H13B H 0.3375 0.4768 0.9768 0.066 Uiso 1 1 calc R . .
H13C H 0.2547 0.4322 0.881 0.066 Uiso 1 1 calc R . .
C14 C 0.3654(5) 0.2523(4) 0.9793(2) 0.0561(11) Uani 1 1 d . . .
H14A H 0.256 0.2352 0.9362 0.084 Uiso 1 1 calc R . .
H14B H 0.3334 0.2826 1.0316 0.084 Uiso 1 1 calc R . .
H14C H 0.436 0.1832 0.9938 0.084 Uiso 1 1 calc R . .
C15 C 0.6692(4) 0.1542(3) 0.85257(17) 0.0268(7) Uani 1 1 d . . .
C16 C 0.8439(4) 0.1568(3) 0.9035(2) 0.0358(8) Uani 1 1 d . . .
H16 H 0.8876 0.2246 0.9325 0.043 Uiso 1 1 calc R . .
C17 C 0.9538(4) 0.0629(3) 0.9123(2) 0.0400(8) Uani 1 1 d . . .
H17 H 1.071 0.0669 0.9477 0.048 Uiso 1 1 calc R . .
C18 C 0.8952(4) -0.0368(3) 0.8701(2) 0.0387(8) Uani 1 1 d . . .
H18 H 0.9718 -0.1009 0.8759 0.046 Uiso 1 1 calc R . .
C19 C 0.7243(4) -0.0420(3) 0.8196(2) 0.0378(8) Uani 1 1 d . . .
H19 H 0.682 -0.11 0.7904 0.045 Uiso 1 1 calc R . .
C20 C 0.6142(4) 0.0521(3) 0.81151(19) 0.0315(8) Uani 1 1 d . . .
H20 H 0.4966 0.0469 0.7766 0.038 Uiso 1 1 calc R . .
C21 C 0.3198(3) 0.2655(3) 0.75379(17) 0.0263(7) Uani 1 1 d . . .
C22 C 0.2045(4) 0.1732(3) 0.7533(2) 0.0335(8) Uani 1 1 d . . .
H22 H 0.2314 0.1189 0.7985 0.04 Uiso 1 1 calc R . .
C23 C 0.0510(4) 0.1595(3) 0.6880(2) 0.0402(9) Uani 1 1 d . . .
H23 H -0.0251 0.0963 0.6891 0.048 Uiso 1 1 calc R . .
C24 C 0.0098(4) 0.2371(4) 0.6220(2) 0.0401(9) Uani 1 1 d . . .
H24 H -0.0924 0.2264 0.5765 0.048 Uiso 1 1 calc R . .
C25 C 0.1183(4) 0.3308(3) 0.62244(19) 0.0378(9) Uani 1 1 d . . .
H25 H 0.0887 0.3858 0.578 0.045 Uiso 1 1 calc R . .
C26 C 0.2706(4) 0.3445(3) 0.68797(18) 0.0308(8) Uani 1 1 d . . .
H26 H 0.3431 0.4096 0.6877 0.037 Uiso 1 1 calc R . .
C28 C 1.0565(5) 0.7974(5) 0.6719(4) 0.098(2) Uani 1 1 d . B .
H28A H 0.9823 0.8529 0.6343 0.148 Uiso 1 1 calc R . .
H28B H 1.1242 0.7527 0.6378 0.148 Uiso 1 1 calc R . .
H28C H 1.1401 0.8368 0.7182 0.148 Uiso 1 1 calc R . .
C27 C 1.0414(4) 0.6431(3) 0.76494(19) 0.0304(7) Uani 0.597(6) 1 d P B 1
H27 H 1.1167 0.5976 0.7331 0.036 Uiso 0.597(6) 1 calc PR B 1
O5 O 1.1473(4) 0.6960(4) 0.8324(2) 0.0350(13) Uani 0.597(6) 1 d P B 1
H5 H 1.248 0.7084 0.821 0.053 Uiso 0.597(6) 1 calc PR B 1
C27A C 1.0414(4) 0.6431(3) 0.76494(19) 0.0304(7) Uani 0.403(6) 1 d P B 2
H27A H 1.1167 0.6821 0.8161 0.036 Uiso 0.403(6) 1 calc PR B 2
O5A O 1.1448(7) 0.5855(5) 0.7251(4) 0.0403(19) Uani 0.403(6) 1 d P B 2
H5A H 1.1477 0.617 0.6778 0.061 Uiso 0.403(6) 1 calc PR B 2

loop_
_atom_site_aniso_label
_atom_site_aniso_U_11
_atom_site_aniso_U_22
_atom_site_aniso_U_33
_atom_site_aniso_U_23
_atom_site_aniso_U_13
_atom_site_aniso_U_12
Si 0.0233(3) 0.0195(5) 0.0252(4) 0.0009(4) 0.0056(3) -0.0016(4)
O1 0.0282(11) 0.0369(16) 0.0469(12) -0.0099(11) 0.0128(10) 0.0026(11)
O2 0.0305(11) 0.0504(18) 0.0348(11) 0.0038(11) 0.0064(9) 0.0160(12)
O3 0.0318(10) 0.0322(14) 0.0231(10) -0.0014(10) 0.0049(8) 0.0081(11)
O4 0.0273(10) 0.0194(13) 0.0266(10) 0.0001(9) 0.0114(8) -0.0031(9)
O6 0.0252(10) 0.0503(18) 0.0827(17) 0.0396(15) 0.0177(12) 0.0065(12)
N 0.0199(11) 0.0238(15) 0.0252(12) 0.0012(11) 0.0070(10) 0.0019(11)
C1 0.0275(15) 0.0189(18) 0.0320(15) -0.0018(14) 0.0155(12) -0.0010(14)
C2 0.0218(13) 0.0238(18) 0.0248(14) 0.0016(13) 0.0083(11) 0.0046(14)
C3 0.0230(13) 0.0239(19) 0.0277(15) 0.0014(13) 0.0065(12) 0.0008(14)
C4 0.0282(14) 0.0231(19) 0.0309(15) -0.0037(14) 0.0069(12) -0.0036(14)
C5 0.0252(15) 0.027(2) 0.0308(16) 0.0047(15) 0.0109(13) -0.0018(15)
C6 0.0386(15) 0.035(2) 0.0206(14) 0.0035(14) 0.0075(12) 0.0025(16)
C7 0.053(2) 0.046(3) 0.0351(18) -0.0055(17) 0.0099(16) 0.014(2)
C8 0.057(2) 0.041(2) 0.0346(17) 0.0105(17) 0.0196(16) 0.008(2)
C9 0.0416(17) 0.050(3) 0.0386(18) -0.0006(18) -0.0005(15) -0.0056(18)
C10 0.0280(14) 0.0219(18) 0.0270(14) -0.0030(13) 0.0121(12) 0.0015(14)
C11 0.0301(14) 0.030(2) 0.0242(14) -0.0001(13) 0.0077(12) -0.0018(15)
C12 0.048(2) 0.070(3) 0.0349(18) -0.0170(19) 0.0043(16) 0.000(2)
C13 0.052(2) 0.044(3) 0.0392(18) -0.0076(17) 0.0175(16) 0.0105(19)
C14 0.078(3) 0.051(3) 0.049(2) -0.0035(19) 0.037(2) -0.013(2)
C15 0.0283(15) 0.027(2) 0.0270(14) 0.0027(14) 0.0095(12) -0.0035(14)
C16 0.0331(16) 0.025(2) 0.0481(18) -0.0018(16) 0.0057(14) -0.0035(15)
C17 0.0264(15) 0.033(2) 0.058(2) 0.0062(17) 0.0041(15) 0.0022(16)
C18 0.0386(17) 0.026(2) 0.0510(19) 0.0057(17) 0.0085(16) 0.0058(16)
C19 0.0474(19) 0.023(2) 0.0399(18) -0.0017(16) 0.0020(15) 0.0014(17)
C20 0.0354(15) 0.026(2) 0.0304(16) -0.0012(14) -0.0001(13) 0.0009(15)
C21 0.0251(13) 0.028(2) 0.0272(14) -0.0042(14) 0.0081(12) 0.0010(14)
C22 0.0326(16) 0.032(2) 0.0381(16) -0.0014(15) 0.0133(14) -0.0016(15)
C23 0.0270(16) 0.043(3) 0.050(2) -0.0152(19) 0.0070(15) -0.0110(16)
C24 0.0258(15) 0.056(3) 0.0363(17) -0.0146(18) 0.0020(14) 0.0049(18)
C25 0.0286(15) 0.051(3) 0.0344(17) 0.0056(16) 0.0079(14) 0.0102(17)
C26 0.0258(14) 0.037(2) 0.0308(16) 0.0008(14) 0.0087(13) 0.0019(15)
C28 0.0382(19) 0.090(4) 0.175(5) 0.097(4) 0.039(3) 0.012(3)
C27 0.0260(15) 0.024(2) 0.0414(17) 0.0020(15) 0.0081(14) 0.0032(15)
O5 0.0235(18) 0.039(3) 0.041(2) -0.0098(18) 0.0041(16) -0.0128(18)
C27A 0.0260(15) 0.024(2) 0.0414(17) 0.0020(15) 0.0081(14) 0.0032(15)
O5A 0.037(3) 0.039(4) 0.051(4) -0.009(3) 0.023(3) 0.001(3)

loop_
_atom_type_symbol
_atom_type_description
_atom_type_scat_dispersion_real
_atom_type_scat_dispersion_imag
_atom_type_scat_source
C C 0.0033 0.0016 'International Tables Vol C Tables 4.2.6.8 and 6.1.1.4'
H H 0 0 'International Tables Vol C Tables 4.2.6.8 and 6.1.1.4'
N N 0.0061 0.0033 'International Tables Vol C Tables 4.2.6.8 and 6.1.1.4'
O O 0.0106 0.006 'International Tables Vol C Tables 4.2.6.8 and 6.1.1.4'
Si Si 0.0817 0.0704 'International Tables Vol C Tables 4.2.6.8 and 6.1.1.4'

loop_
_geom_angle_atom_site_label_1
_geom_angle_atom_site_label_2
_geom_angle_atom_site_label_3
_geom_angle
_geom_angle_site_symmetry_1
_geom_angle_site_symmetry_3
_geom_angle_publ_flag
O4 Si C15 108.20(11) . . ?
O4 Si C21 109.24(12) . . ?
C15 Si C21 110.38(14) . . ?
O4 Si C11 103.89(12) . . ?
C15 Si C11 114.04(13) . . ?
C21 Si C11 110.79(12) . . ?
C5 O3 C6 120.5(2) . . ?
C10 O4 Si 125.70(18) . . ?
C27 O6 C28 112.6(2) . . ?
C1 N C5 124.0(2) . . ?
C1 N C2 112.0(2) . . ?
C5 N C2 123.8(2) . . ?
O1 C1 N 125.9(3) . . ?
O1 C1 C4 126.2(3) . . ?
N C1 C4 107.9(2) . . ?
N C2 C10 110.7(2) . . ?
N C2 C3 103.3(2) . . ?
C10 C2 C3 113.8(2) . . ?
C27 C3 C4 112.4(3) . . ?
C27 C3 C2 110.9(2) . . ?
C4 C3 C2 103.9(2) . . ?
C1 C4 C3 106.1(2) . . ?
O2 C5 O3 126.5(3) . . ?
O2 C5 N 124.8(3) . . ?
O3 C5 N 108.7(2) . . ?
O3 C6 C8 109.5(3) . . ?
O3 C6 C9 109.8(2) . . ?
C8 C6 C9 113.2(3) . . ?
O3 C6 C7 101.3(2) . . ?
C8 C6 C7 111.6(3) . . ?
C9 C6 C7 110.8(3) . . ?
O4 C10 C2 108.6(2) . . ?
C14 C11 C13 108.8(3) . . ?
C14 C11 C12 109.5(3) . . ?
C13 C11 C12 107.8(3) . . ?
C14 C11 Si 110.4(2) . . ?
C13 C11 Si 108.7(2) . . ?
C12 C11 Si 111.5(2) . . ?
C20 C15 C16 116.2(3) . . ?
C20 C15 Si 124.3(2) . . ?
C16 C15 Si 119.5(3) . . ?
C17 C16 C15 121.5(3) . . ?
C16 C17 C18 120.8(3) . . ?
C19 C18 C17 119.1(3) . . ?
C18 C19 C20 119.9(3) . . ?
C19 C20 C15 122.5(3) . . ?
C26 C21 C22 116.9(3) . . ?
C26 C21 Si 120.2(2) . . ?
C22 C21 Si 122.9(2) . . ?
C23 C22 C21 121.4(3) . . ?
C24 C23 C22 120.2(3) . . ?
C23 C24 C25 119.5(3) . . ?
C24 C25 C26 120.1(3) . . ?
C21 C26 C25 121.9(3) . . ?
O5 C27 O6 109.1(3) . . ?
O5 C27 C3 111.0(3) . . ?
O6 C27 C3 107.7(2) . . ?

loop_
_geom_bond_atom_site_label_1
_geom_bond_atom_site_label_2
_geom_bond_distance
_geom_bond_site_symmetry_2
_geom_bond_publ_flag
Si O4 1.650(2) . ?
Si C15 1.877(3) . ?
Si C21 1.880(3) . ?
Si C11 1.881(3) . ?
O1 C1 1.214(3) . ?
O2 C5 1.198(3) . ?
O3 C5 1.341(4) . ?
O3 C6 1.485(3) . ?
O4 C10 1.432(3) . ?
O6 C27 1.405(4) . ?
O6 C28 1.438(4) . ?
N C1 1.389(4) . ?
N C5 1.393(3) . ?
N C2 1.478(3) . ?
C1 C4 1.499(4) . ?
C2 C10 1.514(4) . ?
C2 C3 1.537(4) . ?
C3 C27 1.523(4) . ?
C3 C4 1.525(4) . ?
C6 C8 1.503(5) . ?
C6 C9 1.519(4) . ?
C6 C7 1.522(5) . ?
C11 C14 1.523(5) . ?
C11 C13 1.530(5) . ?
C11 C12 1.536(4) . ?
C15 C20 1.393(5) . ?
C15 C16 1.403(4) . ?
C16 C17 1.382(5) . ?
C17 C18 1.382(5) . ?
C18 C19 1.378(5) . ?
C19 C20 1.386(5) . ?
C21 C26 1.390(4) . ?
C21 C22 1.403(4) . ?
C22 C23 1.396(4) . ?
C23 C24 1.376(5) . ?
C24 C25 1.385(5) . ?
C25 C26 1.392(4) . ?
C27 O5 1.347(4) . ?
